data_2005180
loop_
_publ_author_name
'Chen, X.-M.'
'Luo, G.-B.'
'Tong, M.-L.'
'Zhou, Z.-Y.'

_publ_section_title
;
 2,2'-Biphenol Monohydrate
;
_journal_issue 7
_journal_name_full 'Acta Crystallographica Section C'
_journal_page_first 1727
_journal_page_last 1729
_journal_paper_doi 10.1107/S0108270196002065
_journal_volume 52
_journal_year 1996
_chemical_formula_iupac 'C12 H10 O2, H2 O'
_chemical_formula_moiety 'C12 H10 O2, H2 O'
_chemical_formula_sum 'C12 H12 O3'
_chemical_formula_weight 204.22
_chemical_name_systematic
;
2,2'-biphenol monohydrate
;
_space_group_IT_number 61
_symmetry_cell_setting orthorhombic
_symmetry_space_group_name_Hall '-P 2ac 2ab'
_symmetry_space_group_name_H-M 'P b c a'
_audit_creation_method SHELXL
_cell_angle_alpha 90
_cell_angle_beta 90
_cell_angle_gamma 90
_cell_formula_units_Z 8
_cell_length_a 9.8080(10)
_cell_length_b 11.591(2)
_cell_length_c 17.8600(10)
_cell_measurement_reflns_used 24
_cell_measurement_temperature 293(2)
_cell_measurement_theta_max 12
_cell_measurement_theta_min 8
_cell_volume 2030.4(4)
_computing_cell_refinement SHELXTL/PC
_computing_data_collection 'SHELXTL/PC (Sheldrick, 1990a)'
_computing_data_reduction SHELXTL/PC
_computing_molecular_graphics SHELXTL/PC
_computing_publication_material SHELXL93
_computing_structure_refinement 'SHELXL93 (Sheldrick, 1993)'
_computing_structure_solution 'SHELXS86 (Sheldrick, 1990b)'
_diffrn_ambient_temperature 293(2)
_diffrn_measurement_device 'Siemens P4'
_diffrn_measurement_method \w
_diffrn_radiation_monochromator graphite
_diffrn_radiation_source 'fine-focus sealed tube'
_diffrn_radiation_type MoK\a
_diffrn_radiation_wavelength 0.71073
_diffrn_reflns_av_R_equivalents 0.0305
_diffrn_reflns_av_sigmaI/netI 0.0386
_diffrn_reflns_limit_h_max 0
_diffrn_reflns_limit_h_min -11
_diffrn_reflns_limit_k_max 13
_diffrn_reflns_limit_k_min -13
_diffrn_reflns_limit_l_max 0
_diffrn_reflns_limit_l_min -13
_diffrn_reflns_number 2828
_diffrn_reflns_theta_max 24.99
_diffrn_reflns_theta_min 2.28
_diffrn_standards_decay_% 0.015
_diffrn_standards_interval_count 120
_diffrn_standards_number 3
_exptl_absorpt_coefficient_mu 0.096
_exptl_absorpt_correction_T_max 0.987
_exptl_absorpt_correction_T_min 0.951
_exptl_absorpt_correction_type 'semi-empirical via \y scan (Kopfmann & Huber, 1968)'
_exptl_crystal_colour colourless
_exptl_crystal_density_diffrn 1.336
_exptl_crystal_density_method 'not measured'
_exptl_crystal_description prismatic
_exptl_crystal_F_000 864
_exptl_crystal_size_max 0.35
_exptl_crystal_size_mid 0.30
_exptl_crystal_size_min 0.26
_refine_diff_density_max 0.224
_refine_diff_density_min -0.211
_refine_ls_extinction_method none
_refine_ls_goodness_of_fit_all 1.022
_refine_ls_goodness_of_fit_obs 1.084
_refine_ls_hydrogen_treatment 'H atoms riding for C---H and located and fixed for O---H'
_refine_ls_matrix_type full
_refine_ls_number_parameters 136
_refine_ls_number_reflns 1452
_refine_ls_number_restraints 0
_refine_ls_restrained_S_all 1.022
_refine_ls_restrained_S_obs 1.084
_refine_ls_R_factor_all 0.0772
_refine_ls_R_factor_obs 0.0474
_refine_ls_shift/esd_max 0.004
_refine_ls_shift/esd_mean 0.000
_refine_ls_structure_factor_coef Fsqd
_refine_ls_weighting_scheme
;
calc w = 1/[\s^2^(F~o~^2^) + (0.077P)^2^ + 0.4291P]
where P = (F~o~^2^+  2F~c~^2^)/3
;
_refine_ls_wR_factor_all 0.1422
_refine_ls_wR_factor_obs 0.1211
_reflns_number_observed 978
_reflns_number_total 1452
_reflns_observed_criterion >2sigma(I)
_cod_data_source_file sk1012.cif
_cod_data_source_block biphenol
_cod_database_code 2005180

loop_
_symmetry_equiv_pos_as_xyz
'x, y, z'
'-x+1/2, -y, z+1/2'
'-x, y+1/2, -z+1/2'
'x+1/2, -y+1/2, -z'
'-x, -y, -z'
'x-1/2, y, -z-1/2'
'x, -y-1/2, z-1/2'
'-x-1/2, y-1/2, z'

loop_
_atom_site_aniso_label
_atom_site_aniso_U_11
_atom_site_aniso_U_22
_atom_site_aniso_U_33
_atom_site_aniso_U_12
_atom_site_aniso_U_13
_atom_site_aniso_U_23
O(1) 0.0413(10) 0.0404(10) 0.060(2) 0.0015(8) 0.0027(9) -0.0140(9)
O(2) 0.0403(10) 0.0430(10) 0.0579(14) 0.0016(8) -0.0054(9) 0.0160(9)
C(1) 0.0341(13) 0.0350(13) 0.035(2) 0.0029(10) -0.0013(11) 0.0021(12)
C(2) 0.0307(14) 0.049(2) 0.055(2) 0.0021(11) 0.0053(12) -0.0005(15)
C(3) 0.0377(14) 0.049(2) 0.060(2) -0.0077(12) 0.0022(13) -0.0026(14)
C(4) 0.048(2) 0.041(2) 0.045(2) -0.0054(12) 0.0016(13) -0.0031(14)
C(5) 0.0410(14) 0.0370(13) 0.037(2) 0.0010(11) 0.0037(12) 0.0016(12)
C(6) 0.0345(13) 0.0319(13) 0.032(2) 0.0030(10) 0.0003(11) 0.0043(11)
C(7) 0.0328(13) 0.0317(13) 0.032(2) 0.0028(10) 0.0031(11) -0.0015(10)
C(8) 0.0407(14) 0.0368(14) 0.046(2) 0.0024(12) 0.0034(12) 0.0030(12)
C(9) 0.050(2) 0.0378(15) 0.051(2) -0.0070(12) 0.0044(14) 0.0045(13)
C(10) 0.0377(14) 0.049(2) 0.054(2) -0.0070(12) 0.0025(13) -0.0034(14)
C(11) 0.0339(13) 0.043(2) 0.048(2) 0.0002(11) -0.0008(12) 0.0004(14)
C(12) 0.0394(14) 0.0336(13) 0.034(2) 0.0017(10) 0.0033(12) -0.0001(12)
O(1W) 0.0404(10) 0.0496(10) 0.0552(14) 0.0022(9) -0.0004(9) 0.0036(9)

loop_
_atom_site_label
_atom_site_occupancy
_atom_site_fract_x
_atom_site_fract_y
_atom_site_fract_z
_atom_site_U_iso_or_equiv
_atom_site_thermal_displace_type
_atom_site_calc_flag
_atom_site_refinement_flags
_atom_site_type_symbol
O(1) 1 .1490(2) .24179(14) .31236(10) .0472(6) Uani d . O
H(1) 1 .2389(2) .20334(14) .29723(10) .080 Uiso d R H
O(2) 1 -0.1370(2) .51137(14) .31176(10) .0471(6) Uani d . O
H(12) 1 -0.2129(2) .53805(14) .29026(10) .080 Uiso d R H
C(1) 1 .1847(2) .3400(2) .35099(14) .0348(7) Uani d . C
C(2) 1 .3183(2) .3781(2) .3543(2) .0451(8) Uani d . C
H(2) 1 .3928(2) .3352(2) .3241(2) .080 Uiso d R H
C(3) 1 .3500(3) .4788(2) .3929(2) .0488(8) Uani d . C
H(3) 1 .4512(3) .5136(2) .3887(2) .080 Uiso d R H
C(4) 1 .2482(3) .5426(2) .4266(2) .0449(8) Uani d . C
H(4) 1 .2568(3) .6203(2) .4528(2) .080 Uiso d R H
C(5) 1 .1148(2) .5043(2) .42273(14) .0384(7) Uani d . C
H(5) 1 .0363(2) .5549(2) .44568(14) .080 Uiso d R H
C(6) 1 .0804(2) .4017(2) .38611(14) .0328(7) Uani d . C
C(7) 1 -.0618(2) .3563(2) .38754(14) .0322(7) Uani d . C
C(8) 1 -.0922(2) .2556(2) .42796(15) .0411(7) Uani d . C
H(8) 1 -.0069(2) .2117(2) .44841(15) .080 Uiso d R H
C(9) 1 -0.2236(3) .2124(2) .4312(2) .0462(8) Uani d . C
H(9) 1 -0.2454(3) .1377(2) .4552(2) .080 Uiso d R H
C(10) 1 -0.3273(3) .2700(2) .3940(2) .0469(8) Uani d . C
H(10) 1 -0.4288(3) .2379(2) .3899(2) .080 Uiso d R H
C(11) 1 -0.2998(2) .3693(2) .3539(2) .0416(8) Uani d . C
H(11) 1 -0.3713(2) .4166(2) .3231(2) .080 Uiso d R H
C(12) 1 -0.1681(2) .4122(2) .35108(15) .0355(7) Uani d . C
O(1W) 1 .3797(2) .12406(13) .24765(10) .0484(6) Uani d . O
H(1WB) 1 .4566(2) .09050(13) .26929(10) .080 Uiso d R H
H(1WA) 1 .4426(2) .17680(13) .21499(10) .080 Uiso d R H

loop_
_atom_type_symbol
_atom_type_description
_atom_type_scat_dispersion_real
_atom_type_scat_dispersion_imag
_atom_type_scat_source
C C 0.0033 0.0016 'International Tables Vol C Tables 4.2.6.8 and 6.1.1.4'
H H 0.0000 0.0000 'International Tables Vol C Tables 4.2.6.8 and 6.1.1.4'
O O 0.0106 0.0060 'International Tables Vol C Tables 4.2.6.8 and 6.1.1.4'

loop_
_geom_angle_atom_site_label_1
_geom_angle_atom_site_label_2
_geom_angle_atom_site_label_3
_geom_angle_site_symmetry_1
_geom_angle_site_symmetry_3
_geom_angle
_geom_angle_publ_flag
C(1) O(1) O(1W) . . 113.10(13) ?
O(1) C(1) C(2) . . 121.8(2) yes
O(1) C(1) C(6) . . 117.5(2) yes
C(2) C(1) C(6) . . 120.7(2) yes
C(1) C(2) C(3) . . 120.0(2) yes
C(4) C(3) C(2) . . 120.3(2) yes
C(3) C(4) C(5) . . 119.4(2) yes
C(4) C(5) C(6) . . 121.6(2) yes
C(1) C(6) C(5) . . 117.9(2) yes
C(1) C(6) C(7) . . 120.8(2) yes
C(5) C(6) C(7) . . 121.2(2) yes
C(12) C(7) C(8) . . 118.0(2) yes
C(12) C(7) C(6) . . 121.9(2) yes
C(8) C(7) C(6) . . 120.1(2) yes
C(9) C(8) C(7) . . 121.3(2) yes
C(8) C(9) C(10) . . 119.2(2) yes
C(11) C(10) C(9) . . 120.5(2) yes
C(10) C(11) C(12) . . 120.0(2) yes
O(2) C(12) C(11) . . 121.6(2) yes
O(2) C(12) C(7) . . 117.4(2) yes
C(11) C(12) C(7) . . 121.0(2) yes
O(1) O(1W) O(2) . 3_545 73.58(6) ?
O(1) O(1W) O(2) . 8_655 134.28(9) ?
O(2) O(1W) O(2) 3_545 8_655 128.14(8) ?
O(1) O(1W) O(1) . 6_656 125.97(8) ?
O(2) O(1W) O(1) 3_545 6_656 138.81(8) ?
O(2) O(1W) O(1) 8_655 6_656 67.81(6) ?

loop_
_geom_bond_atom_site_label_1
_geom_bond_atom_site_label_2
_geom_bond_site_symmetry_2
_geom_bond_distance
_geom_bond_publ_flag
O(1) C(1) . 1.377(3) yes
O(1) O(1W) . 2.884(2) yes
O(2) C(12) . 1.381(3) yes
C(1) C(2) . 1.384(3) yes
C(1) C(6) . 1.397(3) yes
C(2) C(3) . 1.390(4) yes
C(3) C(4) . 1.380(4) yes
C(4) C(5) . 1.383(3) yes
C(5) C(6) . 1.399(3) yes
C(6) C(7) . 1.491(3) yes
C(7) C(12) . 1.390(3) yes
C(7) C(8) . 1.405(3) yes
C(8) C(9) . 1.384(4) yes
C(9) C(10) . 1.386(4) yes
C(10) C(11) . 1.382(3) yes
C(11) C(12) . 1.385(3) yes
O(1W) O(2) 3_545 2.915(2) yes
O(1W) O(2) 8_655 3.064(2) yes
O(1W) O(1) 6_656 3.160(2) yes
